data_7243137
loop_
_publ_author_name
'Ying, Jun'
'Sun, Chenxi'
'Jin, Liang'
'Tian, Aixiang'
'Wang, Xiuli'

_publ_section_title
;
 Five compounds based on [TeMo6O24]6&#x2212; and [\b-Mo8O26]4&#x2212;
 anions synthesized by using different symmetrical and asymmetric N-donor
 ligands
;
_journal_issue 31
_journal_name_full CrystEngComm
_journal_page_first 5385
_journal_page_last 5396
_journal_paper_doi 10.1039/D1CE00775K
_journal_volume 23
_journal_year 2021
_chemical_formula_moiety 'C12 H32 Cu2 Mo6 N8 O24 Te, 6(H2 O)'
_chemical_formula_sum 'C12 H44 Cu2 Mo6 N8 O30 Te'
_chemical_formula_weight 1610.87
_space_group_crystal_system monoclinic
_space_group_IT_number 14
_space_group_name_Hall '-P 2yn'
_space_group_name_H-M_alt 'P 1 21/n 1'
_atom_sites_solution_hydrogens mixed
_atom_sites_solution_primary dual
_audit_creation_date 2020-11-23
_audit_creation_method
;
Olex2 1.3
(compiled 2020.06.28 svn.raecde09e for OlexSys, GUI svn.r6132)
;
_audit_update_record
;
2020-11-23 deposited with the CCDC.	2021-06-30 downloaded from the CCDC.
;
_cell_angle_alpha 90
_cell_angle_beta 95.1000(10)
_cell_angle_gamma 90
_cell_formula_units_Z 2
_cell_length_a 10.4645(7)
_cell_length_b 14.6884(10)
_cell_length_c 13.0321(9)
_cell_measurement_reflns_used 9976
_cell_measurement_temperature 296.15
_cell_measurement_theta_max 28.27
_cell_measurement_theta_min 2.39
_cell_volume 1995.2(2)
_computing_cell_refinement 'SAINT V8.18C (?, 2016)'
_computing_data_reduction 'SAINT V8.18C (?, 2016)'
_computing_molecular_graphics 'Olex2 1.3 (Dolomanov et al., 2009)'
_computing_publication_material 'Olex2 1.3 (Dolomanov et al., 2009)'
_computing_structure_refinement 'SHELXL 2018/3 (Sheldrick, 2015)'
_computing_structure_solution 'SHELXT 2014/5 (Sheldrick, 2014)'
_diffrn_ambient_temperature 296.15
_diffrn_measured_fraction_theta_full 0.999
_diffrn_measured_fraction_theta_max 0.998
_diffrn_measurement_device_type 'Bruker APEX-II CCD'
_diffrn_measurement_method '\f and \w scans'
_diffrn_radiation_monochromator graphite
_diffrn_radiation_type MoK\a
_diffrn_radiation_wavelength 0.71073
_diffrn_reflns_av_R_equivalents 0.0278
_diffrn_reflns_av_unetI/netI 0.0291
_diffrn_reflns_Laue_measured_fraction_full 0.999
_diffrn_reflns_Laue_measured_fraction_max 0.998
_diffrn_reflns_limit_h_max 12
_diffrn_reflns_limit_h_min -13
_diffrn_reflns_limit_k_max 19
_diffrn_reflns_limit_k_min -9
_diffrn_reflns_limit_l_max 14
_diffrn_reflns_limit_l_min -17
_diffrn_reflns_number 13863
_diffrn_reflns_point_group_measured_fraction_full 0.999
_diffrn_reflns_point_group_measured_fraction_max 0.998
_diffrn_reflns_theta_full 25.242
_diffrn_reflns_theta_max 28.278
_diffrn_reflns_theta_min 2.094
_diffrn_source_current 30.0
_diffrn_source_power 1.2
_diffrn_source_voltage 40.0
_diffrn_standards_number 0
_exptl_absorpt_coefficient_mu 3.691
_exptl_absorpt_correction_T_max 0.7457
_exptl_absorpt_correction_T_min 0.4686
_exptl_absorpt_correction_type none
_exptl_absorpt_process_details
;
SADABS-2008/1 (Bruker,2008) was used for absorption correction.
wR2(int) was 0.0941 before and 0.0336 after correction.
The Ratio of minimum to maximum transmission is 0.6284.
The \l/2 correction factor is 0.0015.
;
_exptl_crystal_density_diffrn 2.681
_exptl_crystal_description block
_exptl_crystal_F_000 1548
_refine_diff_density_max 0.807
_refine_diff_density_min -1.268
_refine_diff_density_rms 0.194
_refine_ls_extinction_method none
_refine_ls_goodness_of_fit_ref 1.198
_refine_ls_hydrogen_treatment constr
_refine_ls_matrix_type full
_refine_ls_number_parameters 277
_refine_ls_number_reflns 4930
_refine_ls_number_restraints 6
_refine_ls_restrained_S_all 1.197
_refine_ls_R_factor_all 0.0285
_refine_ls_R_factor_gt 0.0256
_refine_ls_shift/su_max 0.002
_refine_ls_shift/su_mean 0.000
_refine_ls_structure_factor_coef Fsqd
_refine_ls_weighting_details 'w=1/[\s^2^(Fo^2^)+(0.0241P)^2^+3.6327P] where P=(Fo^2^+2Fc^2^)/3'
_refine_ls_weighting_scheme calc
_refine_ls_wR_factor_gt 0.0644
_refine_ls_wR_factor_ref 0.0655
_reflns_Friedel_coverage 0.000
_reflns_number_gt 4585
_reflns_number_total 4930
_reflns_threshold_expression 'I > 2\s(I)'
_cod_data_source_file d1ce00775k2.cif
_cod_data_source_block 2_CCDC1
_cod_depositor_comments 'Adding full bibliography for 7243136--7243140.cif.'
_cod_database_code 7243137
_shelx_shelxl_version_number 2018/3
_shelx_space_group_comment
;
The symmetry employed for this shelxl refinement is uniquely defined
by the following loop, which should always be used as a source of
symmetry information in preference to the above space-group names.
They are only intended as comments.
;
_olex2_refinement_description
;
1. Fixed Uiso
 At 1.2 times of:
  All C(H,H) groups, All N(H) groups, All N(H,H) groups
 At 1.5 times of:
  All O(H,H) groups
2. Uiso/Uaniso restraints and constraints
Uanis(O00L) \\sim Ueq: with sigma of 0.01 and sigma for terminal atoms of 0.02
3.a Free rotating group:
 O00L(H00A,H00B), O00M(H00C,H00D), O00O(H00E,H00F)
3.b Secondary CH2 refined with riding coordinates:
 C5(H5A,H5B), C3(H3A,H3B), C2(H2A,H2B), C6(H6A,H6B), C4(H4C,H4D), C1(H1A,H1B)
3.c Aromatic/amide H refined with riding coordinates:
 N2(H2), N1(H1)
3.d X=CH2 refined with riding coordinates:
 N4(H4A,H4B)
;
_smtbx_masks_void_probe_radius 1.2
_smtbx_masks_void_truncation_radius 1.2
_olex2_submission_special_instructions 'No special instructions were received'

loop_
_space_group_symop_operation_xyz
'x, y, z'
'-x+1/2, y+1/2, -z+1/2'
'-x, -y, -z'
'x-1/2, -y-1/2, z-1/2'

loop_
_atom_site_label
_atom_site_type_symbol
_atom_site_fract_x
_atom_site_fract_y
_atom_site_fract_z
_atom_site_U_iso_or_equiv
_atom_site_adp_type
_atom_site_occupancy
_atom_site_site_symmetry_order
_atom_site_calc_flag
_atom_site_refinement_flags_posn
_atom_site_refinement_flags_adp
_atom_site_refinement_flags_occupancy
_atom_site_disorder_assembly
_atom_site_disorder_group
Te1 Te 0.500000 0.500000 0.500000 0.00833(7) Uani 1 2 d S . P . .
Mo2 Mo 0.64770(2) 0.65308(2) 0.64776(2) 0.01108(7) Uani 1 1 d . . . . .
Mo1 Mo 0.37595(2) 0.56951(2) 0.70766(2) 0.01109(7) Uani 1 1 d . . . . .
Mo3 Mo 0.77670(2) 0.58276(2) 0.44289(2) 0.01046(7) Uani 1 1 d . . . . .
Cu1 Cu 0.73794(4) 0.66631(3) 0.18964(3) 0.01722(9) Uani 1 1 d . . . . .
O7 O 0.32783(19) 0.48323(15) 0.43323(16) 0.0110(4) Uani 1 1 d . . . . .
O5 O 0.5959(2) 0.76021(17) 0.67385(18) 0.0201(5) Uani 1 1 d . . . . .
O8 O 0.5679(2) 0.55444(15) 0.38125(16) 0.0117(4) Uani 1 1 d . . . . .
O6 O 0.46100(19) 0.61459(14) 0.56103(16) 0.0110(4) Uani 1 1 d . . . . .
O11 O 0.7745(2) 0.46251(15) 0.38837(17) 0.0136(4) Uani 1 1 d . . . . .
O3 O 0.5567(2) 0.58156(16) 0.74433(17) 0.0155(4) Uani 1 1 d . . . . .
O9 O 0.7007(2) 0.68193(15) 0.51241(16) 0.0142(4) Uani 1 1 d . . . . .
O2 O 0.3386(2) 0.50374(18) 0.80994(19) 0.0219(5) Uani 1 1 d . . . . .
O12 O 0.8105(2) 0.64217(16) 0.33177(18) 0.0180(5) Uani 1 1 d . . . . .
O10 O 0.9205(2) 0.57610(17) 0.51645(18) 0.0194(5) Uani 1 1 d . . . . .
O1 O 0.3232(2) 0.67829(17) 0.72977(19) 0.0210(5) Uani 1 1 d . . . . .
O4 O 0.7936(2) 0.64100(18) 0.71775(19) 0.0216(5) Uani 1 1 d . . . . .
N3 N 0.6572(3) 0.67886(19) 0.0427(2) 0.0163(5) Uani 1 1 d . . . . .
N2 N 0.8892(3) 0.6148(2) 0.1268(2) 0.0203(6) Uani 1 1 d . . . . .
H2 H 0.957421 0.594415 0.160882 0.024 Uiso 1 1 calc R U . . .
N4 N 0.6392(3) 0.8894(2) -0.1252(2) 0.0218(6) Uani 1 1 d . . . . .
H4A H 0.654407 0.927387 -0.075346 0.026 Uiso 1 1 calc R U . . .
H4B H 0.620764 0.909014 -0.186887 0.026 Uiso 1 1 calc R U . . .
O00L O 0.8021(4) 0.3753(2) 0.0175(2) 0.0432(8) Uani 1 1 d G U . . .
H00A H 0.824707 0.384058 0.080922 0.065 Uiso 1 1 d G U . . .
H00B H 0.798705 0.318418 0.005402 0.065 Uiso 1 1 d G U . . .
O00M O 1.0461(3) 0.5722(3) 0.7677(3) 0.0478(9) Uani 1 1 d G . . . .
H00C H 0.966229 0.580941 0.753542 0.072 Uiso 1 1 d G U . . .
H00D H 1.075370 0.564903 0.709463 0.072 Uiso 1 1 d G U . . .
N1 N 0.5657(3) 0.7033(2) 0.2307(2) 0.0217(6) Uani 1 1 d . . . . .
H1 H 0.548743 0.713620 0.293033 0.026 Uiso 1 1 calc R U . . .
O00O O 0.7757(5) 0.4454(3) -0.1885(3) 0.0609(12) Uani 1 1 d G . . . .
H00E H 0.715126 0.483826 -0.197638 0.091 Uiso 1 1 d G U . . .
H00F H 0.764597 0.420505 -0.131031 0.091 Uiso 1 1 d G U . . .
C5 C 0.7237(3) 0.6100(2) -0.0165(3) 0.0209(7) Uani 1 1 d . . . . .
H5A H 0.705624 0.620779 -0.089787 0.025 Uiso 1 1 calc R U . . .
H5B H 0.693571 0.549496 -0.001107 0.025 Uiso 1 1 calc R U . . .
C3 C 0.6793(3) 0.7739(2) 0.0097(2) 0.0190(6) Uani 1 1 d . . . . .
H3A H 0.768993 0.788936 0.026283 0.023 Uiso 1 1 calc R U . . .
H3B H 0.628841 0.814573 0.048578 0.023 Uiso 1 1 calc R U . . .
C2 C 0.5197(3) 0.6575(3) 0.0493(3) 0.0246(7) Uani 1 1 d . . . . .
H2A H 0.509283 0.592662 0.060210 0.030 Uiso 1 1 calc R U . . .
H2B H 0.470640 0.674021 -0.014580 0.030 Uiso 1 1 calc R U . . .
C6 C 0.8671(4) 0.6169(3) 0.0131(3) 0.0264(8) Uani 1 1 d . . . . .
H6A H 0.911207 0.566436 -0.016317 0.032 Uiso 1 1 calc R U . . .
H6B H 0.900142 0.673198 -0.013194 0.032 Uiso 1 1 calc R U . . .
C4 C 0.6450(4) 0.7903(3) -0.1047(3) 0.0255(8) Uani 1 1 d . . . . .
H4C H 0.708937 0.762497 -0.144135 0.031 Uiso 1 1 calc R U . . .
H4D H 0.562513 0.762838 -0.125787 0.031 Uiso 1 1 calc R U . . .
C1 C 0.4708(3) 0.7105(3) 0.1388(3) 0.0279(8) Uani 1 1 d . . . . .
H1A H 0.458520 0.773925 0.119573 0.033 Uiso 1 1 calc R U . . .
H1B H 0.388802 0.686001 0.154842 0.033 Uiso 1 1 calc R U . . .

loop_
_atom_site_aniso_label
_atom_site_aniso_U_11
_atom_site_aniso_U_22
_atom_site_aniso_U_33
_atom_site_aniso_U_23
_atom_site_aniso_U_13
_atom_site_aniso_U_12
Te1 0.00881(12) 0.00878(13) 0.00754(12) -0.00076(9) 0.00149(9) -0.00083(9)
Mo2 0.01198(12) 0.01059(13) 0.01057(12) -0.00203(10) 0.00035(9) -0.00126(9)
Mo1 0.01374(12) 0.01013(12) 0.00982(12) -0.00109(10) 0.00339(9) -0.00076(9)
Mo3 0.01083(12) 0.01075(13) 0.00989(12) 0.00016(9) 0.00154(9) -0.00170(9)
Cu1 0.01786(19) 0.0224(2) 0.01161(18) 0.00195(16) 0.00250(14) 0.00180(16)
O7 0.0095(9) 0.0121(10) 0.0111(9) 0.0011(8) -0.0009(7) -0.0007(8)
O5 0.0258(12) 0.0142(11) 0.0204(12) -0.0031(10) 0.0023(9) 0.0010(9)
O8 0.0139(10) 0.0120(10) 0.0094(9) 0.0014(8) 0.0021(8) -0.0013(8)
O6 0.0131(10) 0.0085(10) 0.0113(10) -0.0017(8) 0.0008(7) 0.0001(8)
O11 0.0123(10) 0.0120(10) 0.0165(10) -0.0041(9) 0.0012(8) 0.0000(8)
O3 0.0146(10) 0.0195(12) 0.0122(10) 0.0021(9) 0.0008(8) -0.0018(9)
O9 0.0181(10) 0.0111(10) 0.0137(10) 0.0007(9) 0.0026(8) 0.0002(8)
O2 0.0253(12) 0.0251(13) 0.0160(11) 0.0032(10) 0.0051(9) -0.0041(10)
O12 0.0240(12) 0.0152(11) 0.0152(11) 0.0012(9) 0.0037(9) -0.0051(9)
O10 0.0153(11) 0.0218(12) 0.0205(12) -0.0021(10) -0.0024(9) 0.0013(9)
O1 0.0244(12) 0.0166(12) 0.0225(12) -0.0051(10) 0.0055(9) 0.0027(10)
O4 0.0158(11) 0.0285(13) 0.0197(12) 0.0037(11) -0.0026(9) -0.0018(10)
N3 0.0206(13) 0.0137(13) 0.0145(12) -0.0014(11) 0.0006(10) -0.0007(11)
N2 0.0172(13) 0.0254(15) 0.0182(13) 0.0012(12) 0.0006(10) 0.0005(12)
N4 0.0275(15) 0.0186(14) 0.0184(14) 0.0023(12) -0.0023(11) -0.0030(12)
O00L 0.069(2) 0.0275(16) 0.0327(16) -0.0025(14) 0.0014(16) 0.0022(16)
O00M 0.0271(15) 0.073(3) 0.0439(19) 0.0141(19) 0.0089(13) 0.0169(16)
N1 0.0247(14) 0.0217(15) 0.0195(14) 0.0022(12) 0.0070(11) 0.0060(12)
O00O 0.114(4) 0.038(2) 0.0347(18) 0.0088(16) 0.030(2) 0.032(2)
C5 0.0306(18) 0.0173(16) 0.0146(15) -0.0042(13) 0.0008(13) 0.0033(14)
C3 0.0293(17) 0.0150(16) 0.0123(14) 0.0001(13) 0.0003(12) -0.0017(13)
C2 0.0210(16) 0.0267(19) 0.0257(18) 0.0009(15) -0.0010(13) -0.0031(14)
C6 0.0275(18) 0.033(2) 0.0199(17) 0.0008(16) 0.0097(14) 0.0057(16)
C4 0.042(2) 0.0178(17) 0.0155(16) -0.0017(14) -0.0040(14) -0.0037(15)
C1 0.0200(17) 0.031(2) 0.033(2) 0.0038(17) 0.0026(14) 0.0070(15)

loop_
_atom_type_symbol
_atom_type_description
_atom_type_scat_dispersion_real
_atom_type_scat_dispersion_imag
_atom_type_scat_source
C C 0.0033 0.0016 'International Tables Vol C Tables 4.2.6.8 and 6.1.1.4'
H H 0.0000 0.0000 'International Tables Vol C Tables 4.2.6.8 and 6.1.1.4'
Cu Cu 0.3201 1.2651 'International Tables Vol C Tables 4.2.6.8 and 6.1.1.4'
Mo Mo -1.6832 0.6857 'International Tables Vol C Tables 4.2.6.8 and 6.1.1.4'
N N 0.0061 0.0033 'International Tables Vol C Tables 4.2.6.8 and 6.1.1.4'
O O 0.0106 0.0060 'International Tables Vol C Tables 4.2.6.8 and 6.1.1.4'
Te Te -0.5308 1.6751 'International Tables Vol C Tables 4.2.6.8 and 6.1.1.4'

loop_
_geom_angle_atom_site_label_1
_geom_angle_atom_site_label_2
_geom_angle_atom_site_label_3
_geom_angle
_geom_angle_site_symmetry_1
_geom_angle_site_symmetry_3
_geom_angle_publ_flag
O7 Te1 O7 180.0 . 3_666 ?
O8 Te1 O7 94.94(9) 3_666 3_666 ?
O8 Te1 O7 85.06(9) 3_666 . ?
O8 Te1 O7 85.06(9) . 3_666 ?
O8 Te1 O7 94.94(9) . . ?
O8 Te1 O8 180.0 . 3_666 ?
O6 Te1 O7 85.77(9) 3_666 . ?
O6 Te1 O7 94.23(9) 3_666 3_666 ?
O6 Te1 O7 94.23(9) . . ?
O6 Te1 O7 85.77(9) . 3_666 ?
O6 Te1 O8 94.34(9) 3_666 3_666 ?
O6 Te1 O8 85.65(9) . 3_666 ?
O6 Te1 O8 94.35(9) . . ?
O6 Te1 O8 85.65(9) 3_666 . ?
O6 Te1 O6 180.0 . 3_666 ?
O5 Mo2 O7 161.48(10) . 3_666 ?
O5 Mo2 O6 93.14(10) . . ?
O5 Mo2 O3 100.70(11) . . ?
O5 Mo2 O9 95.81(11) . . ?
O5 Mo2 O4 105.82(12) . . ?
O6 Mo2 O7 71.03(7) . 3_666 ?
O3 Mo2 O7 84.69(9) . 3_666 ?
O3 Mo2 O6 74.69(8) . . ?
O9 Mo2 O7 73.70(8) . 3_666 ?
O9 Mo2 O6 84.46(8) . . ?
O9 Mo2 O3 153.94(10) . . ?
O4 Mo2 O7 91.37(10) . 3_666 ?
O4 Mo2 O6 159.43(11) . . ?
O4 Mo2 O3 93.64(11) . . ?
O4 Mo2 O9 101.12(10) . . ?
O8 Mo1 O6 70.47(8) 3_666 . ?
O11 Mo1 O8 73.33(8) 3_666 3_666 ?
O11 Mo1 O6 83.50(8) 3_666 . ?
O3 Mo1 O8 84.64(9) . 3_666 ?
O3 Mo1 O6 74.44(8) . . ?
O3 Mo1 O11 153.04(9) . 3_666 ?
O2 Mo1 O8 91.84(10) . 3_666 ?
O2 Mo1 O6 161.24(10) . . ?
O2 Mo1 O11 97.69(11) . 3_666 ?
O2 Mo1 O3 98.39(11) . . ?
O2 Mo1 O1 107.04(12) . . ?
O1 Mo1 O8 158.92(10) . 3_666 ?
O1 Mo1 O6 91.47(10) . . ?
O1 Mo1 O11 94.45(11) . 3_666 ?
O1 Mo1 O3 101.32(11) . . ?
O7 Mo3 O8 70.42(7) 3_666 . ?
O11 Mo3 O7 82.96(9) . 3_666 ?
O11 Mo3 O8 73.85(8) . . ?
O11 Mo3 O9 152.43(9) . . ?
O9 Mo3 O7 74.96(9) . 3_666 ?
O9 Mo3 O8 83.21(9) . . ?
O12 Mo3 O7 162.58(10) . 3_666 ?
O12 Mo3 O8 93.24(9) . . ?
O12 Mo3 O11 98.64(10) . . ?
O12 Mo3 O9 97.71(10) . . ?
O10 Mo3 O7 91.88(10) . 3_666 ?
O10 Mo3 O8 161.02(10) . . ?
O10 Mo3 O11 97.86(10) . . ?
O10 Mo3 O9 99.15(10) . . ?
O10 Mo3 O12 105.01(12) . . ?
O12 Cu1 N3 174.60(11) . . ?
O12 Cu1 N2 93.67(11) . . ?
O12 Cu1 N1 94.48(11) . . ?
N2 Cu1 N3 85.76(11) . . ?
N2 Cu1 N1 168.43(13) . . ?
N1 Cu1 N3 85.35(12) . . ?
Te1 O7 Mo2 100.37(9) . 3_666 ?
Te1 O7 Mo3 102.93(9) . 3_666 ?
Mo3 O7 Mo2 92.03(8) 3_666 3_666 ?
Te1 O8 Mo1 101.99(10) . 3_666 ?
Te1 O8 Mo3 101.59(9) . . ?
Mo1 O8 Mo3 92.44(8) 3_666 . ?
Te1 O6 Mo2 102.83(9) . . ?
Te1 O6 Mo1 101.89(9) . . ?
Mo2 O6 Mo1 92.20(8) . . ?
Mo3 O11 Mo1 116.06(11) . 3_666 ?
Mo1 O3 Mo2 114.58(11) . . ?
Mo3 O9 Mo2 115.20(11) . . ?
Mo3 O12 Cu1 140.97(14) . . ?
C5 N3 Cu1 104.7(2) . . ?
C5 N3 C3 113.5(3) . . ?
C5 N3 C2 112.9(3) . . ?
C3 N3 Cu1 107.23(19) . . ?
C2 N3 Cu1 104.5(2) . . ?
C2 N3 C3 113.1(3) . . ?
Cu1 N2 H2 124.9 . . ?
C6 N2 Cu1 110.1(2) . . ?
C6 N2 H2 124.9 . . ?
H4A N4 H4B 120.0 . . ?
C4 N4 H4A 120.0 . . ?
C4 N4 H4B 120.0 . . ?
H00A O00L H00B 109.4 . . ?
H00C O00M H00D 104.5 . . ?
Cu1 N1 H1 124.6 . . ?
C1 N1 Cu1 110.9(2) . . ?
C1 N1 H1 124.6 . . ?
H00E O00O H00F 104.5 . . ?
N3 C5 H5A 109.9 . . ?
N3 C5 H5B 109.9 . . ?
N3 C5 C6 108.7(3) . . ?
H5A C5 H5B 108.3 . . ?
C6 C5 H5A 109.9 . . ?
C6 C5 H5B 109.9 . . ?
N3 C3 H3A 108.8 . . ?
N3 C3 H3B 108.8 . . ?
N3 C3 C4 113.8(3) . . ?
H3A C3 H3B 107.7 . . ?
C4 C3 H3A 108.8 . . ?
C4 C3 H3B 108.8 . . ?
N3 C2 H2A 109.8 . . ?
N3 C2 H2B 109.8 . . ?
N3 C2 C1 109.3(3) . . ?
H2A C2 H2B 108.3 . . ?
C1 C2 H2A 109.8 . . ?
C1 C2 H2B 109.8 . . ?
N2 C6 C5 108.4(3) . . ?
N2 C6 H6A 110.0 . . ?
N2 C6 H6B 110.0 . . ?
C5 C6 H6A 110.0 . . ?
C5 C6 H6B 110.0 . . ?
H6A C6 H6B 108.4 . . ?
N4 C4 C3 109.6(3) . . ?
N4 C4 H4C 109.8 . . ?
N4 C4 H4D 109.8 . . ?
C3 C4 H4C 109.8 . . ?
C3 C4 H4D 109.8 . . ?
H4C C4 H4D 108.2 . . ?
N1 C1 C2 109.4(3) . . ?
N1 C1 H1A 109.8 . . ?
N1 C1 H1B 109.8 . . ?
C2 C1 H1A 109.8 . . ?
C2 C1 H1B 109.8 . . ?
H1A C1 H1B 108.2 . . ?

loop_
_geom_bond_atom_site_label_1
_geom_bond_atom_site_label_2
_geom_bond_distance
_geom_bond_site_symmetry_2
_geom_bond_publ_flag
Te1 O7 1.946(2) . ?
Te1 O7 1.946(2) 3_666 ?
Te1 O8 1.933(2) . ?
Te1 O8 1.933(2) 3_666 ?
Te1 O6 1.921(2) 3_666 ?
Te1 O6 1.921(2) . ?
Mo2 O7 2.288(2) 3_666 ?
Mo2 O5 1.708(2) . ?
Mo2 O6 2.241(2) . ?
Mo2 O3 1.951(2) . ?
Mo2 O9 1.942(2) . ?
Mo2 O4 1.717(2) . ?
Mo1 O8 2.264(2) 3_666 ?
Mo1 O6 2.277(2) . ?
Mo1 O11 1.979(2) 3_666 ?
Mo1 O3 1.918(2) . ?
Mo1 O2 1.719(2) . ?
Mo1 O1 1.723(2) . ?
Mo3 O7 2.249(2) 3_666 ?
Mo3 O8 2.298(2) . ?
Mo3 O11 1.903(2) . ?
Mo3 O9 1.924(2) . ?
Mo3 O12 1.753(2) . ?
Mo3 O10 1.714(2) . ?
Cu1 O12 1.970(2) . ?
Cu1 N3 2.032(3) . ?
Cu1 N2 1.995(3) . ?
Cu1 N1 2.000(3) . ?
N3 C5 1.482(4) . ?
N3 C3 1.484(4) . ?
N3 C2 1.483(4) . ?
N2 H2 0.8600 . ?
N2 C6 1.480(4) . ?
N4 H4A 0.8600 . ?
N4 H4B 0.8600 . ?
N4 C4 1.480(5) . ?
O00L H00A 0.8496 . ?
O00L H00B 0.8499 . ?
O00M H00C 0.8501 . ?
O00M H00D 0.8496 . ?
N1 H1 0.8600 . ?
N1 C1 1.491(5) . ?
O00O H00E 0.8500 . ?
O00O H00F 0.8502 . ?
C5 H5A 0.9700 . ?
C5 H5B 0.9700 . ?
C5 C6 1.519(5) . ?
C3 H3A 0.9700 . ?
C3 H3B 0.9700 . ?
C3 C4 1.521(5) . ?
C2 H2A 0.9700 . ?
C2 H2B 0.9700 . ?
C2 C1 1.528(5) . ?
C6 H6A 0.9700 . ?
C6 H6B 0.9700 . ?
C4 H4C 0.9700 . ?
C4 H4D 0.9700 . ?
C1 H1A 0.9700 . ?
C1 H1B 0.9700 . ?

loop_
_geom_torsion_atom_site_label_1
_geom_torsion_atom_site_label_2
_geom_torsion_atom_site_label_3
_geom_torsion_atom_site_label_4
_geom_torsion
_geom_torsion_site_symmetry_1
_geom_torsion_site_symmetry_2
_geom_torsion_site_symmetry_3
_geom_torsion_site_symmetry_4
_geom_torsion_publ_flag
Cu1 N3 C5 C6 -46.3(3) . . . . ?
Cu1 N3 C3 C4 170.1(2) . . . . ?
Cu1 N3 C2 C1 47.7(3) . . . . ?
Cu1 N2 C6 C5 -28.7(4) . . . . ?
Cu1 N1 C1 C2 19.2(4) . . . . ?
O7 Mo3 O12 Cu1 -31.9(5) 3_666 . . . ?
O8 Mo3 O12 Cu1 -12.1(2) . . . . ?
O11 Mo3 O12 Cu1 62.1(2) . . . . ?
O9 Mo3 O12 Cu1 -95.6(2) . . . . ?
O10 Mo3 O12 Cu1 162.7(2) . . . . ?
N3 C5 C6 N2 50.7(4) . . . . ?
N3 C3 C4 N4 166.1(3) . . . . ?
N3 C2 C1 N1 -45.1(4) . . . . ?
C5 N3 C3 C4 55.0(4) . . . . ?
C5 N3 C2 C1 160.8(3) . . . . ?
C3 N3 C5 C6 70.3(3) . . . . ?
C3 N3 C2 C1 -68.6(4) . . . . ?
C2 N3 C5 C6 -159.3(3) . . . . ?
C2 N3 C3 C4 -75.3(4) . . . . ?
